data_4116751
loop_
_publ_author_name
'Aya Tanatani'
'Kentaro Yamaguchi'
'Isao Azumaya'
'Ryuuta Fukutomi'
'Koichi Shudo'
'Hiroyuki Kagechika'

_publ_section_title
;
 N-Methylated Diphenylguanidines: Conformations, Propeller-Type Molecular
 Chirality, and Construction of Water-Soluble Oligomers with Multilayered
 Aromatic Structures
;
_journal_name_full 'Journal of the American Chemical Society'
_journal_page_first 6433
_journal_page_last 6442
_journal_paper_doi 10.1021/ja9806534
_journal_volume 120
_journal_year 1998
_chemical_formula_sum 'C16.5 H21.5 N3 O0.5'
_chemical_formula_weight 269.87
_space_group_IT_number 2
_symmetry_cell_setting triclinic
_symmetry_Int_Tables_number 2
_symmetry_space_group_name_Hall '-P 1'
_symmetry_space_group_name_H-M 'P -1'
_audit_creation_date 'Fri Jan  9 15:42:12 1998'
_audit_creation_method 'from TEXRAY.INF file'
_cell_angle_alpha 97.21(7)
_cell_angle_beta 90.73(3)
_cell_angle_gamma 77.50(7)
_cell_formula_units_Z 4
_cell_length_a 11.590(5)
_cell_length_b 16.44(2)
_cell_length_c 8.320(4)
_cell_measurement_reflns_used 0
_cell_measurement_temperature 288.2
_cell_measurement_theta_max 0.0
_cell_measurement_theta_min 0.0
_cell_volume 1535(2)
_computing_cell_refinement 'MSC/AFC Diffractometer Control'
_computing_data_collection 'MSC/AFC Diffractometer Control'
_computing_data_reduction teXsan
_computing_publication_material teXsan
_computing_structure_refinement teXsan
_computing_structure_solution SHELXS86
_diffrn_ambient_temperature 288.2
_diffrn_measurement_device 'Rigaku RAXISII'
_diffrn_orient_matrix_UB_11 0.00000
_diffrn_orient_matrix_UB_12 0.00000
_diffrn_orient_matrix_UB_13 0.00000
_diffrn_orient_matrix_UB_21 0.00000
_diffrn_orient_matrix_UB_22 0.00000
_diffrn_orient_matrix_UB_23 0.00000
_diffrn_orient_matrix_UB_31 0.00000
_diffrn_orient_matrix_UB_32 0.00000
_diffrn_orient_matrix_UB_33 0.00000
_diffrn_radiation_detector 'Imaging Plate'
_diffrn_radiation_monochromator graphite
_diffrn_radiation_source 'Rigaku rotating anode'
_diffrn_radiation_type 'Mo K\a'
_diffrn_radiation_wavelength 0.7107
_diffrn_reflns_av_R_equivalents 0.000
_diffrn_reflns_av_sigmaI/netI 0.000
_diffrn_reflns_limit_h_max 14
_diffrn_reflns_limit_h_min 0
_diffrn_reflns_limit_k_max 20
_diffrn_reflns_limit_k_min -20
_diffrn_reflns_limit_l_max 10
_diffrn_reflns_limit_l_min -10
_diffrn_reflns_number 4425
_diffrn_reflns_reduction_process 'Lp corrections applied'
_diffrn_reflns_theta_max 0.00
_diffrn_reflns_theta_min 0.00
_diffrn_standards_decay_% 0.00
_diffrn_standards_interval_count 0
_diffrn_standards_number 0
_exptl_absorpt_coefficient_mu 0.072
_exptl_absorpt_correction_type none
_exptl_crystal_colour clear
_exptl_crystal_density_diffrn 1.167
_exptl_crystal_description prism
_exptl_crystal_F_000 582.00
_exptl_crystal_size_max 0.300
_exptl_crystal_size_mid 0.300
_exptl_crystal_size_min 0.300
_refine_diff_density_max 0.43
_refine_diff_density_min -0.45
_refine_ls_extinction_method none
_refine_ls_goodness_of_fit_obs 3.870
_refine_ls_matrix_type full
_refine_ls_number_constraints 0
_refine_ls_number_parameters 517
_refine_ls_number_reflns 2320
_refine_ls_number_restraints 0
_refine_ls_R_factor_obs 0.0970
_refine_ls_shift/esd_max 4.0290
_refine_ls_shift/esd_mean 0.0000
_refine_ls_structure_factor_coef F
_refine_ls_weighting_scheme unit
_refine_ls_wR_factor_obs 0.1270
_reflns_number_observed 2320
_reflns_number_total 4425
_reflns_observed_criterion >4.5sigma(I)
_cod_data_source_file ja9806534_05.cif
_cod_data_source_block Compound_4a
_cod_original_sg_symbol_H-M 'P -1 '
_cod_original_formula_sum 'C16.50 H21.50 N3 O0.50 '
_cod_database_code 4116751

loop_
_symmetry_equiv_pos_as_xyz
x,y,z
-x,-y,-z

loop_
_atom_site_aniso_label
_atom_site_aniso_U_11
_atom_site_aniso_U_22
_atom_site_aniso_U_33
_atom_site_aniso_U_12
_atom_site_aniso_U_13
_atom_site_aniso_U_23
O(1) 0.046(5) 0.043(5) 0.042(5) -0.005(4) -0.002(4) 0.016(4)
N(1) 0.065(7) 0.032(5) 0.027(5) -0.007(5) 0.000(4) 0.005(4)
N(2) 0.047(6) 0.038(5) 0.034(6) 0.000(5) -0.002(4) 0.007(5)
N(3) 0.054(7) 0.029(6) 0.064(7) 0.000(5) -0.009(5) 0.010(5)
N(4) 0.060(7) 0.032(6) 0.035(6) -0.009(5) 0.003(5) 0.003(5)
N(5) 0.056(7) 0.047(6) 0.027(5) -0.013(5) 0.001(4) 0.007(5)
N(6) 0.063(7) 0.037(6) 0.056(7) -0.011(5) 0.012(5) 0.012(5)
C(1) 0.040(7) 0.054(8) 0.023(7) -0.003(6) 0.008(5) 0.003(6)
C(2) 0.07(1) 0.058(9) 0.033(8) -0.015(8) 0.004(6) 0.012(7)
C(3) 0.07(1) 0.045(8) 0.042(8) -0.012(7) 0.010(7) -0.014(6)
C(4) 0.041(8) 0.058(8) 0.033(7) -0.013(6) -0.006(5) 0.011(6)
C(5) 0.048(9) 0.066(10) 0.056(9) -0.019(8) -0.012(7) 0.016(8)
C(6) 0.052(10) 0.11(2) 0.07(1) -0.019(10) -0.010(8) 0.03(1)
C(7) 0.07(1) 0.10(1) 0.09(1) -0.03(1) -0.04(1) 0.05(1)
C(8) 0.10(1) 0.06(1) 0.09(1) -0.02(1) -0.05(1) 0.020(9)
C(9) 0.053(9) 0.046(8) 0.057(9) -0.014(7) -0.015(7) 0.005(7)
C(10) 0.051(8) 0.034(7) 0.034(7) -0.015(6) -0.006(5) 0.007(5)
C(11) 0.048(8) 0.049(8) 0.036(7) -0.016(6) 0.004(6) 0.004(6)
C(12) 0.063(9) 0.045(8) 0.045(8) -0.018(7) -0.007(6) 0.016(6)
C(13) 0.059(9) 0.048(8) 0.051(9) -0.011(7) -0.007(7) 0.012(7)
C(14) 0.045(8) 0.053(9) 0.053(8) -0.012(7) -0.003(6) 0.003(7)
C(15) 0.044(8) 0.045(8) 0.048(8) -0.015(6) -0.002(6) 0.009(6)
C(16) 0.044(7) 0.049(8) 0.035(7) -0.017(6) 0.001(5) 0.005(6)
C(17) 0.062(9) 0.057(9) 0.023(7) -0.008(7) -0.006(6) 0.003(6)
C(18) 0.038(7) 0.052(8) 0.041(7) 0.002(6) 0.005(6) 0.016(6)
C(19) 0.051(9) 0.043(8) 0.056(9) 0.002(7) 0.010(6) 0.009(6)
C(20) 0.08(1) 0.063(10) 0.07(1) 0.001(9) 0.024(8) 0.013(8)
C(21) 0.07(1) 0.09(1) 0.07(1) 0.011(10) 0.014(9) 0.030(10)
C(22) 0.041(9) 0.10(1) 0.08(1) -0.014(9) -0.004(7) 0.034(10)
C(23) 0.053(9) 0.053(9) 0.047(8) -0.012(7) 0.000(6) 0.008(7)
C(24) 0.038(7) 0.040(7) 0.031(7) -0.005(5) 0.011(5) 0.004(5)
C(25) 0.036(7) 0.046(8) 0.047(8) -0.011(6) -0.004(6) 0.008(6)
C(26) 0.052(8) 0.047(8) 0.053(8) -0.016(7) 0.002(6) 0.003(7)
C(27) 0.054(8) 0.042(8) 0.049(8) -0.007(6) -0.001(6) 0.013(6)
C(28) 0.049(8) 0.045(8) 0.046(8) 0.003(6) 0.002(6) 0.009(6)
C(29) 0.046(8) 0.046(8) 0.039(7) -0.008(6) -0.001(6) 0.009(6)
C(30) 0.08(1) 0.038(8) 0.039(8) -0.013(7) -0.008(7) -0.007(6)
C(31) 0.09(1) 0.09(1) 0.09(2) -0.02(1) -0.01(1) 0.01(1)
C(32) 0.16(2) 0.10(2) 0.10(2) -0.01(1) -0.06(2) 0.00(1)
C(33) 0.15(2) 0.07(1) 0.08(1) -0.01(1) -0.03(1) 0.005(10)

loop_
_atom_site_label
_atom_site_fract_x
_atom_site_fract_y
_atom_site_fract_z
_atom_site_U_iso_or_equiv
_atom_site_thermal_displace_type
_atom_site_calc_flag
_atom_site_occupancy
O(1) 0.9398(6) 0.4988(5) 0.2470(9) 0.044(2) Uani d 1.00
N(1) 0.7797(8) 0.6899(5) 0.798(1) 0.041(3) Uani d 1.00
N(2) 0.7440(8) 0.7167(6) 1.076(1) 0.041(3) Uani d 1.00
N(3) 0.8665(9) 0.5894(6) 0.962(1) 0.050(3) Uani d 1.00
N(4) 1.1114(8) 0.6852(5) 0.302(1) 0.043(3) Uani d 1.00
N(5) 1.1520(8) 0.7094(6) 0.576(1) 0.043(3) Uani d 1.00
N(6) 1.0813(9) 0.5888(6) 0.474(1) 0.051(3) Uani d 1.00
C(1) 1.1135(10) 0.6557(8) 0.453(1) 0.040(4) Uani d 1.00
C(2) 1.126(1) 0.6969(9) 0.742(1) 0.052(4) Uani d 1.00
C(3) 1.147(1) 0.6233(9) 0.159(2) 0.053(5) Uani d 1.00
C(4) 1.235(1) 0.7578(8) 0.550(1) 0.044(4) Uani d 1.00
C(5) 1.332(1) 0.7236(9) 0.450(2) 0.055(5) Uani d 1.00
C(6) 1.411(1) 0.775(1) 0.417(2) 0.077(6) Uani d 1.00
C(7) 1.394(2) 0.858(1) 0.491(2) 0.083(7) Uani d 1.00
C(8) 1.295(2) 0.889(1) 0.593(2) 0.082(6) Uani d 1.00
C(9) 1.215(1) 0.8401(8) 0.624(2) 0.052(4) Uani d 1.00
C(10) 1.074(1) 0.7702(7) 0.282(1) 0.038(3) Uani d 1.00
C(11) 1.125(1) 0.8041(8) 0.159(1) 0.044(4) Uani d 1.00
C(12) 1.088(1) 0.8874(8) 0.139(2) 0.049(4) Uani d 1.00
C(13) 1.000(1) 0.9386(9) 0.237(2) 0.052(4) Uani d 1.00
C(14) 0.950(1) 0.9065(8) 0.360(2) 0.050(4) Uani d 1.00
C(15) 0.987(1) 0.8215(8) 0.382(1) 0.045(4) Uani d 1.00
C(16) 0.801(1) 0.6606(8) 0.949(1) 0.042(4) Uani d 1.00
C(17) 0.780(1) 0.6987(9) 1.242(1) 0.048(4) Uani d 1.00
C(18) 0.633(1) 0.7726(8) 1.060(1) 0.045(4) Uani d 1.00
C(19) 0.619(1) 0.8557(8) 1.134(2) 0.051(4) Uani d 1.00
C(20) 0.510(1) 0.9110(10) 1.116(2) 0.071(5) Uani d 1.00
C(21) 0.420(2) 0.884(1) 1.021(2) 0.080(6) Uani d 1.00
C(22) 0.439(1) 0.800(1) 0.946(2) 0.070(5) Uani d 1.00
C(23) 0.547(1) 0.7434(9) 0.968(2) 0.051(4) Uani d 1.00
C(24) 0.7741(9) 0.7748(7) 0.777(1) 0.037(3) Uani d 1.00
C(25) 0.8427(10) 0.8221(7) 0.872(1) 0.042(4) Uani d 1.00
C(26) 0.835(1) 0.9052(8) 0.846(2) 0.050(4) Uani d 1.00
C(27) 0.764(1) 0.9417(8) 0.728(1) 0.048(4) Uani d 1.00
C(28) 0.695(1) 0.8934(8) 0.635(1) 0.048(4) Uani d 1.00
C(29) 0.698(1) 0.8116(8) 0.660(1) 0.043(4) Uani d 1.00
C(30) 0.778(1) 0.6291(9) 0.654(2) 0.053(4) Uani d 1.00
C(31) 0.618(2) 0.503(1) 0.348(3) 0.091(8) Uani d 1.00
C(32) 0.553(2) 0.471(1) 0.209(3) 0.123(9) Uani d 1.00
C(33) 0.533(2) 0.517(1) 0.071(2) 0.103(7) Uani d 1.00
H(1) 1.14(1) 0.743(9) 0.82(2) 0.09(3) Uiso calc 1.00
H(2) 1.05(1) 0.693(8) 0.75(2) 0.09(3) Uiso calc 1.00
H(3) 1.18(1) 0.646(10) 0.77(2) 0.10(3) Uiso calc 1.00
H(4) 1.11(1) 0.58(1) 0.16(2) 0.12(3) Uiso calc 1.00
H(5) 1.13(1) 0.65(1) 0.06(2) 0.12(3) Uiso calc 1.00
H(6) 1.23(2) 0.60(1) 0.16(2) 0.14(3) Uiso calc 1.00
H(7) 1.345(10) 0.666(7) 0.40(1) 0.05(3) Uiso calc 1.00
H(8) 1.48(1) 0.753(8) 0.34(2) 0.08(3) Uiso calc 1.00
H(10) 1.28(1) 0.946(10) 0.64(2) 0.10(3) Uiso calc 1.00
H(11) 1.15(1) 0.862(8) 0.69(2) 0.09(3) Uiso calc 1.00
H(12) 1.186(10) 0.769(7) 0.09(1) 0.05(3) Uiso calc 1.00
H(13) 1.123(9) 0.910(6) 0.06(1) 0.04(3) Uiso calc 1.00
H(14) 0.97(1) 0.996(8) 0.22(1) 0.07(3) Uiso calc 1.00
H(15) 0.89(1) 0.942(8) 0.43(1) 0.08(3) Uiso calc 1.00
H(16) 0.952(10) 0.800(7) 0.47(1) 0.06(3) Uiso calc 1.00
H(17) 0.76(1) 0.650(8) 1.26(1) 0.06(3) Uiso calc 1.00
H(18) 0.86(1) 0.690(8) 1.25(2) 0.08(3) Uiso calc 1.00
H(19) 0.74(1) 0.745(7) 1.32(1) 0.05(3) Uiso calc 1.00
H(20) 0.68(1) 0.874(8) 1.19(2) 0.08(3) Uiso calc 1.00
H(21) 0.50(1) 0.97(1) 1.17(2) 0.12(3) Uiso calc 1.00
H(23) 0.38(2) 0.78(1) 0.88(2) 0.14(3) Uiso calc 1.00
H(24) 0.56(1) 0.686(8) 0.92(1) 0.06(3) Uiso calc 1.00
H(25) 0.893(9) 0.798(7) 0.95(1) 0.05(3) Uiso calc 1.00
H(26) 0.88(1) 0.938(9) 0.91(2) 0.10(3) Uiso calc 1.00
H(27) 0.76(1) 0.998(8) 0.71(1) 0.07(3) Uiso calc 1.00
H(28) 0.64(1) 0.918(8) 0.55(1) 0.07(3) Uiso calc 1.00
H(29) 0.65(1) 0.780(7) 0.60(1) 0.06(3) Uiso calc 1.00
H(30) 0.72(1) 0.601(10) 0.66(2) 0.10(3) Uiso calc 1.00
H(31) 0.77(1) 0.658(9) 0.56(2) 0.11(3) Uiso calc 1.00
H(32) 0.85(1) 0.59(1) 0.64(2) 0.13(3) Uiso calc 1.00
H(33) 0.63(2) 0.46(1) 0.43(3) 0.17(3) Uiso calc 1.00
H(34) 0.69(2) 0.51(1) 0.31(2) 0.13(3) Uiso calc 1.00
H(35) 0.57(1) 0.555(9) 0.40(2) 0.09(3) Uiso calc 1.00
H(36) 1.45(1) 0.89(1) 0.47(2) 0.08(3) Uiso calc 1.00
H(37) 0.35(1) 0.92(1) 1.01(2) 0.11(3) Uiso calc 1.00
H(38) 0.60(1) 0.42(1) 0.17(2) 0.15(3) Uiso calc 1.00
H(39) 0.48(1) 0.47(1) 0.25(2) 0.15(3) Uiso calc 1.00
H(40) 0.61(1) 0.52(1) 0.03(2) 0.12(3) Uiso calc 1.00
H(42) 0.4892 0.5722 0.1041 0.1238 Uiso calc 1.00

loop_
_atom_type_symbol
_atom_type_oxidation_number
_atom_type_number_in_cell
_atom_type_scat_dispersion_real
_atom_type_scat_dispersion_imag
_atom_type_scat_source
C 0 66 0.003 0.002
;International Tables for Crystallography
(1992, Vol. C, Tables 4.2.6.8 and 6.1.1.1)
;
H 0 86 0.000 0.000
;International Tables for Crystallography
(1992, Vol. C, Table 6.1.1.2)
;
N 0 12 0.006 0.003
;International Tables for Crystallography
(1992, Vol. C, Tables 4.2.6.8 and 6.1.1.1)
;
O 0 2 0.011 0.006
;International Tables for Crystallography
(1992, Vol. C, Tables 4.2.6.8 and 6.1.1.1)
;

loop_
_geom_bond_atom_site_label_1
_geom_bond_atom_site_label_2
_geom_bond_distance
_geom_bond_site_symmetry_1
_geom_bond_site_symmetry_2
_geom_bond_publ_flag
N(1) C(16) 1.40(1) 1_555 1_555 yes
N(1) C(24) 1.41(1) 1_555 1_555 yes
N(1) C(30) 1.46(2) 1_555 1_555 yes
N(2) C(16) 1.39(1) 1_555 1_555 yes
N(2) C(17) 1.48(1) 1_555 1_555 yes
N(2) C(18) 1.43(1) 1_555 1_555 yes
N(3) C(16) 1.26(1) 1_555 1_555 yes
N(4) C(1) 1.40(1) 1_555 1_555 yes
N(4) C(3) 1.47(2) 1_555 1_555 yes
N(4) C(10) 1.40(1) 1_555 1_555 yes
N(5) C(1) 1.40(1) 1_555 1_555 yes
N(5) C(2) 1.47(1) 1_555 1_555 yes
N(5) C(4) 1.41(1) 1_555 1_555 yes
N(6) C(1) 1.27(1) 1_555 1_555 yes
C(4) C(5) 1.38(2) 1_555 1_555 yes
C(4) C(9) 1.39(2) 1_555 1_555 yes
C(5) C(6) 1.43(2) 1_555 1_555 yes
C(6) C(7) 1.40(2) 1_555 1_555 yes
C(7) C(8) 1.41(2) 1_555 1_555 yes
C(8) C(9) 1.41(2) 1_555 1_555 yes
C(10) C(11) 1.42(2) 1_555 1_555 yes
C(10) C(15) 1.38(2) 1_555 1_555 yes
C(11) C(12) 1.38(2) 1_555 1_555 yes
C(12) C(13) 1.38(2) 1_555 1_555 yes
C(13) C(14) 1.40(2) 1_555 1_555 yes
C(14) C(15) 1.41(2) 1_555 1_555 yes
C(18) C(19) 1.40(2) 1_555 1_555 yes
C(18) C(23) 1.38(2) 1_555 1_555 yes
C(19) C(20) 1.40(2) 1_555 1_555 yes
C(20) C(21) 1.41(2) 1_555 1_555 yes
C(21) C(22) 1.42(2) 1_555 1_555 yes
C(22) C(23) 1.41(2) 1_555 1_555 yes
C(24) C(25) 1.40(2) 1_555 1_555 yes
C(24) C(29) 1.42(2) 1_555 1_555 yes
C(25) C(26) 1.39(2) 1_555 1_555 yes
C(26) C(27) 1.38(2) 1_555 1_555 yes
C(27) C(28) 1.41(2) 1_555 1_555 yes
C(28) C(29) 1.38(2) 1_555 1_555 yes
C(31) C(32) 1.48(3) 1_555 1_555 yes
C(32) C(33) 1.45(3) 1_555 1_555 yes
C(33) C(33) 1.51(3) 1_555 2_665 yes
